data_7119440
loop_
_publ_author_name
Ryosuke
Saijo
Hidemitsu
Uno
Shigeki
Mori
Masami
Kawase

_publ_section_title
;
 Synthesis and structures of stable phosphorus zwitterions derived from
 mesoionic 4_trifluoroacetyl-1,3-oxazolium-5-olates
;
_journal_name_full Chem.Commun.
_journal_page_first 8006
_journal_volume 52
_journal_year 2016
_chemical_formula_moiety 'C29 H36 Br F3 N O3 P'
_chemical_formula_sum 'C29 H36 Br F3 N O3 P'
_chemical_formula_weight 614.48
_space_group_IT_number 14
_symmetry_cell_setting monoclinic
_symmetry_Int_Tables_number 14
_symmetry_space_group_name_Hall '-P 2yn'
_symmetry_space_group_name_H-M 'P 1 21/n 1'
_atom_sites_solution_hydrogens geom
_atom_sites_solution_primary direct
_atom_sites_solution_secondary difmap
_audit_update_record
;
2015-12-07 deposited with the CCDC.
2016-05-26 downloaded from the CCDC.
;
_cell_angle_alpha 90.0000
_cell_angle_beta 102.525(10)
_cell_angle_gamma 90.0000
_cell_formula_units_Z 4
_cell_length_a 9.477(5)
_cell_length_b 15.308(8)
_cell_length_c 21.114(11)
_cell_measurement_reflns_used 9517
_cell_measurement_temperature 100
_cell_measurement_theta_max 31.27
_cell_measurement_theta_min 1.98
_cell_volume 2990(3)
_computing_cell_refinement CrystalClear
_computing_data_collection 'CrystalClear (Rigaku Inc., 2008)'
_computing_data_reduction CrystalClear
_computing_molecular_graphics 'CrystalStructure 4.0'
_computing_publication_material 'CrystalStructure 4.0 (Rigaku, 2010)'
_computing_structure_refinement 'SHELXL97 (Sheldrick, 2008)'
_computing_structure_solution 'SIR2004 (Burla, et al., 2005)'
_diffrn_ambient_temperature 100
_diffrn_detector_area_resol_mean 7.111
_diffrn_measured_fraction_theta_full 1.000
_diffrn_measured_fraction_theta_max 0.995
_diffrn_measurement_device_type 'Rigaku Saturn724'
_diffrn_measurement_method \w
_diffrn_radiation_type 'Mo K\a'
_diffrn_radiation_wavelength 0.71075
_diffrn_reflns_av_R_equivalents 0.0553
_diffrn_reflns_av_unetI/netI 0.0430
_diffrn_reflns_Laue_measured_fraction_full 1.000
_diffrn_reflns_Laue_measured_fraction_max 0.995
_diffrn_reflns_limit_h_max 13
_diffrn_reflns_limit_h_min -13
_diffrn_reflns_limit_k_max 21
_diffrn_reflns_limit_k_min -21
_diffrn_reflns_limit_l_max 29
_diffrn_reflns_limit_l_min -29
_diffrn_reflns_number 53271
_diffrn_reflns_point_group_measured_fraction_full 1.000
_diffrn_reflns_point_group_measured_fraction_max 0.995
_diffrn_reflns_theta_full 25.242
_diffrn_reflns_theta_max 29.996
_diffrn_reflns_theta_min 1.976
_exptl_absorpt_coefficient_mu 1.480
_exptl_absorpt_correction_T_max 0.801
_exptl_absorpt_correction_T_min 0.710
_exptl_absorpt_correction_type multi-scan
_exptl_absorpt_process_details 'REQAB (Rigaku, 1998)'
_exptl_crystal_colour colorless
_exptl_crystal_density_diffrn 1.365
_exptl_crystal_density_method 'not measured'
_exptl_crystal_description block
_exptl_crystal_F_000 1272.00
_exptl_crystal_size_max 0.200
_exptl_crystal_size_mid 0.200
_exptl_crystal_size_min 0.150
_refine_diff_density_max 1.980
_refine_diff_density_min -1.220
_refine_ls_extinction_method none
_refine_ls_goodness_of_fit_ref 1.167
_refine_ls_hydrogen_treatment constr
_refine_ls_number_parameters 343
_refine_ls_number_reflns 8684
_refine_ls_number_restraints 0
_refine_ls_restrained_S_all 1.167
_refine_ls_R_factor_all 0.0874
_refine_ls_R_factor_gt 0.0717
_refine_ls_shift/su_max 0.001
_refine_ls_shift/su_mean 0.000
_refine_ls_structure_factor_coef Fsqd
_refine_ls_weighting_details 'w = 1/[\s^2^(Fo^2^)+(0.1041P)^2^+0.1945P] where P=(Fo^2^+2Fc^2^)/3'
_refine_ls_weighting_scheme calc
_refine_ls_wR_factor_gt 0.1832
_refine_ls_wR_factor_ref 0.1968
_reflns_number_gt 6943
_reflns_number_total 8685
_reflns_threshold_expression F^2^>2.0\s(F^2^)
_cod_data_source_file c6cc01627h2.cif
_cod_data_source_block Saijo
_cod_database_code 7119440
_shelxl_version_number 2013-2

loop_
_symmetry_equiv_pos_site_id
_symmetry_equiv_pos_as_xyz
1 +X,+Y,+Z
2 1/2-X,1/2+Y,1/2-Z
3 -X,-Y,-Z
4 1/2+X,1/2-Y,1/2+Z

loop_
_atom_site_label
_atom_site_type_symbol
_atom_site_fract_x
_atom_site_fract_y
_atom_site_fract_z
_atom_site_U_iso_or_equiv
_atom_site_adp_type
_atom_site_occupancy
_atom_site_site_symmetry_order
_atom_site_calc_flag
_atom_site_refinement_flags_posn
_atom_site_refinement_flags_adp
_atom_site_refinement_flags_occupancy
_atom_site_disorder_assembly
_atom_site_disorder_group
Br1 Br 0.98074(3) 0.32728(2) -0.01024(2) 0.03623(13) Uani 1 1 d . . . . .
P1 P 0.81433(8) 0.31158(5) 0.27072(3) 0.02511(17) Uani 1 1 d . . . . .
F1 F 0.3067(2) 0.23695(12) 0.12022(9) 0.0432(5) Uani 1 1 d . . . . .
F2 F 0.3141(2) 0.36996(13) 0.08990(9) 0.0413(4) Uani 1 1 d . . . . .
F3 F 0.2274(2) 0.33866(14) 0.17313(10) 0.0471(5) Uani 1 1 d . . . . .
O1 O 0.7717(2) 0.47902(13) 0.24793(10) 0.0304(4) Uani 1 1 d . . . . .
O2 O 0.5199(2) 0.25719(14) 0.22097(11) 0.0352(5) Uani 1 1 d . . . . .
O3 O 0.5457(2) 0.60926(12) 0.11561(10) 0.0298(4) Uani 1 1 d . . . . .
N1 N 0.5002(2) 0.48381(14) 0.16651(11) 0.0255(5) Uani 1 1 d . . . . .
C1 C 0.7053(3) 0.40904(18) 0.23412(13) 0.0252(5) Uani 1 1 d . . . . .
C2 C 0.5635(3) 0.40278(17) 0.19416(13) 0.0248(5) Uani 1 1 d . . . . .
C3 C 0.4827(3) 0.32472(18) 0.18865(14) 0.0271(6) Uani 1 1 d . . . . .
C4 C 0.3319(3) 0.31870(18) 0.14194(15) 0.0294(6) Uani 1 1 d . . . . .
C5 C 0.5669(3) 0.53062(18) 0.12562(13) 0.0251(5) Uani 1 1 d . . . . .
C6 C 0.6677(3) 0.48050(18) 0.09280(13) 0.0260(5) Uani 1 1 d . . . . .
C7 C 0.8150(3) 0.49831(18) 0.10795(14) 0.0297(6) Uani 1 1 d . . . . .
H7 H 0.8516 0.5415 0.1396 0.036 Uiso 1 1 calc R U . . .
C8 C 0.9096(3) 0.4536(2) 0.07726(14) 0.0320(6) Uani 1 1 d . . . . .
H8 H 1.0106 0.4646 0.0884 0.038 Uiso 1 1 calc R U . . .
C9 C 0.8523(3) 0.39261(19) 0.02991(14) 0.0295(6) Uani 1 1 d . . . . .
C10 C 0.7051(3) 0.37552(19) 0.01207(13) 0.0289(6) Uani 1 1 d . . . . .
H10 H 0.6682 0.3346 -0.0212 0.035 Uiso 1 1 calc R U . . .
C11 C 0.6127(3) 0.41979(18) 0.04416(13) 0.0280(6) Uani 1 1 d . . . . .
H11 H 0.5117 0.4087 0.0329 0.034 Uiso 1 1 calc R U . . .
C12 C 0.3972(3) 0.52577(18) 0.19718(14) 0.0263(5) Uani 1 1 d . . . . .
C13 C 0.2705(3) 0.56131(19) 0.15944(14) 0.0292(6) Uani 1 1 d . . . . .
H13 H 0.2544 0.5606 0.1134 0.035 Uiso 1 1 calc R U . . .
C14 C 0.1684(3) 0.59771(18) 0.18993(16) 0.0324(6) Uani 1 1 d . . . . .
H14 H 0.0824 0.6220 0.1644 0.039 Uiso 1 1 calc R U . . .
C15 C 0.1901(3) 0.5992(2) 0.25711(17) 0.0372(7) Uani 1 1 d . . . . .
H15 H 0.1189 0.6238 0.2773 0.045 Uiso 1 1 calc R U . . .
C16 C 0.3158(4) 0.5645(2) 0.29461(16) 0.0374(7) Uani 1 1 d . . . . .
H16 H 0.3313 0.5658 0.3406 0.045 Uiso 1 1 calc R U . . .
C17 C 0.4203(3) 0.52754(19) 0.26475(14) 0.0309(6) Uani 1 1 d . . . . .
H17 H 0.5065 0.5038 0.2905 0.037 Uiso 1 1 calc R U . . .
C18 C 0.8151(3) 0.21422(19) 0.22172(14) 0.0299(6) Uani 1 1 d . . . . .
H18A H 0.8944 0.1753 0.2434 0.036 Uiso 1 1 calc R U . . .
H18B H 0.7228 0.1825 0.2186 0.036 Uiso 1 1 calc R U . . .
C19 C 0.8349(4) 0.2356(2) 0.15309(14) 0.0354(6) Uani 1 1 d . . . . .
H19A H 0.9354 0.2554 0.1557 0.042 Uiso 1 1 calc R U . . .
H19B H 0.7695 0.2843 0.1352 0.042 Uiso 1 1 calc R U . . .
C20 C 0.8035(4) 0.1572(2) 0.10666(16) 0.0396(7) Uani 1 1 d . . . . .
H20A H 0.8346 0.1719 0.0661 0.048 Uiso 1 1 calc R U . . .
H20B H 0.8619 0.1068 0.1268 0.048 Uiso 1 1 calc R U . . .
C21 C 0.6444(4) 0.1304(3) 0.0897(2) 0.0590(11) Uani 1 1 d . . . . .
H21A H 0.6322 0.0803 0.0601 0.088 Uiso 1 1 calc R U . . .
H21B H 0.6131 0.1142 0.1294 0.088 Uiso 1 1 calc R U . . .
H21C H 0.5858 0.1794 0.0687 0.088 Uiso 1 1 calc R U . . .
C22 C 0.7616(3) 0.28521(19) 0.34561(13) 0.0288(6) Uani 1 1 d . . . . .
H22A H 0.6598 0.2652 0.3354 0.035 Uiso 1 1 calc R U . . .
H22B H 0.8218 0.2360 0.3666 0.035 Uiso 1 1 calc R U . . .
C23 C 0.7758(3) 0.3614(2) 0.39411(14) 0.0329(6) Uani 1 1 d . . . . .
H23A H 0.8794 0.3747 0.4110 0.039 Uiso 1 1 calc R U . . .
H23B H 0.7292 0.4141 0.3717 0.039 Uiso 1 1 calc R U . . .
C24 C 0.7053(4) 0.3387(2) 0.45047(16) 0.0368(7) Uani 1 1 d . . . . .
H24A H 0.6028 0.3233 0.4331 0.044 Uiso 1 1 calc R U . . .
H24B H 0.7540 0.2867 0.4732 0.044 Uiso 1 1 calc R U . . .
C25 C 0.7128(5) 0.4131(2) 0.49902(17) 0.0488(9) Uani 1 1 d . . . . .
H25A H 0.6661 0.3950 0.5340 0.073 Uiso 1 1 calc R U . . .
H25B H 0.8141 0.4278 0.5172 0.073 Uiso 1 1 calc R U . . .
H25C H 0.6629 0.4644 0.4770 0.073 Uiso 1 1 calc R U . . .
C26 C 0.9958(3) 0.3552(2) 0.28813(14) 0.0291(6) Uani 1 1 d . . . . .
H26A H 1.0176 0.3779 0.2474 0.035 Uiso 1 1 calc R U . . .
H26B H 1.0004 0.4049 0.3184 0.035 Uiso 1 1 calc R U . . .
C27 C 1.1130(3) 0.28811(19) 0.31797(15) 0.0312(6) Uani 1 1 d . . . . .
H27A H 1.0818 0.2564 0.3534 0.037 Uiso 1 1 calc R U . . .
H27B H 1.1238 0.2449 0.2844 0.037 Uiso 1 1 calc R U . . .
C28 C 1.2592(3) 0.3314(2) 0.34473(16) 0.0343(7) Uani 1 1 d . . . . .
H28A H 1.3344 0.2856 0.3548 0.041 Uiso 1 1 calc R U . . .
H28B H 1.2836 0.3697 0.3109 0.041 Uiso 1 1 calc R U . . .
C29 C 1.2616(4) 0.3854(2) 0.40552(17) 0.0471(9) Uani 1 1 d . . . . .
H29A H 1.3576 0.4115 0.4204 0.071 Uiso 1 1 calc R U . . .
H29B H 1.1890 0.4319 0.3957 0.071 Uiso 1 1 calc R U . . .
H29C H 1.2398 0.3477 0.4397 0.071 Uiso 1 1 calc R U . . .

loop_
_atom_site_aniso_label
_atom_site_aniso_U_11
_atom_site_aniso_U_22
_atom_site_aniso_U_33
_atom_site_aniso_U_23
_atom_site_aniso_U_13
_atom_site_aniso_U_12
Br1 0.02945(19) 0.0436(2) 0.0367(2) -0.00510(12) 0.00955(13) 0.00522(12)
P1 0.0231(3) 0.0259(4) 0.0259(3) 0.0009(3) 0.0043(3) 0.0012(3)
F1 0.0441(11) 0.0317(10) 0.0472(11) -0.0063(8) -0.0048(8) -0.0058(8)
F2 0.0340(9) 0.0483(12) 0.0359(10) 0.0103(8) -0.0051(7) -0.0085(8)
F3 0.0239(9) 0.0731(15) 0.0446(11) -0.0090(10) 0.0085(8) -0.0022(9)
O1 0.0279(10) 0.0248(10) 0.0364(11) -0.0018(8) 0.0028(8) 0.0001(8)
O2 0.0297(11) 0.0286(11) 0.0451(12) 0.0056(9) 0.0029(9) -0.0016(8)
O3 0.0280(10) 0.0251(10) 0.0361(11) 0.0021(8) 0.0063(8) 0.0011(8)
N1 0.0242(11) 0.0230(11) 0.0292(11) 0.0010(9) 0.0056(8) 0.0026(9)
C1 0.0248(12) 0.0238(13) 0.0274(13) -0.0002(10) 0.0064(10) 0.0004(10)
C2 0.0237(12) 0.0239(13) 0.0276(13) 0.0019(10) 0.0070(10) 0.0013(10)
C3 0.0239(13) 0.0283(15) 0.0294(14) -0.0011(10) 0.0066(10) -0.0003(10)
C4 0.0263(14) 0.0283(15) 0.0327(15) 0.0007(11) 0.0043(11) -0.0025(10)
C5 0.0200(11) 0.0252(13) 0.0284(13) 0.0010(10) 0.0014(9) -0.0016(10)
C6 0.0286(13) 0.0234(13) 0.0272(12) 0.0017(10) 0.0084(10) -0.0002(10)
C7 0.0270(13) 0.0292(15) 0.0336(14) -0.0008(11) 0.0084(11) -0.0005(11)
C8 0.0259(13) 0.0358(16) 0.0348(15) -0.0016(12) 0.0080(11) -0.0032(12)
C9 0.0280(13) 0.0302(15) 0.0317(14) 0.0011(11) 0.0094(10) 0.0045(11)
C10 0.0264(13) 0.0322(15) 0.0269(13) -0.0014(11) 0.0030(10) 0.0010(11)
C11 0.0228(12) 0.0276(14) 0.0327(14) 0.0025(11) 0.0039(10) 0.0007(10)
C12 0.0228(12) 0.0236(13) 0.0323(13) -0.0035(10) 0.0054(10) -0.0008(10)
C13 0.0248(13) 0.0268(14) 0.0353(15) 0.0022(11) 0.0050(10) 0.0003(10)
C14 0.0247(13) 0.0236(14) 0.0488(17) -0.0004(12) 0.0080(11) 0.0013(11)
C15 0.0331(15) 0.0309(16) 0.0507(19) -0.0062(13) 0.0159(13) 0.0000(12)
C16 0.0405(17) 0.0383(17) 0.0363(16) -0.0061(13) 0.0150(13) 0.0023(13)
C17 0.0310(14) 0.0289(14) 0.0319(14) -0.0014(11) 0.0050(11) 0.0028(11)
C18 0.0308(14) 0.0274(14) 0.0311(14) 0.0006(11) 0.0055(11) 0.0021(11)
C19 0.0447(17) 0.0323(16) 0.0300(14) -0.0027(12) 0.0102(12) -0.0004(13)
C20 0.0446(19) 0.0391(18) 0.0339(16) -0.0049(13) 0.0060(13) 0.0089(14)
C21 0.055(2) 0.067(3) 0.049(2) -0.024(2) 0.0011(17) -0.002(2)
C22 0.0293(13) 0.0277(14) 0.0302(14) 0.0033(11) 0.0080(10) 0.0003(11)
C23 0.0397(16) 0.0318(15) 0.0287(14) 0.0008(12) 0.0107(11) -0.0015(13)
C24 0.0438(18) 0.0391(17) 0.0302(15) 0.0031(12) 0.0137(13) 0.0007(13)
C25 0.064(2) 0.048(2) 0.0379(18) -0.0020(15) 0.0184(16) 0.0022(18)
C26 0.0230(12) 0.0316(15) 0.0320(14) 0.0017(11) 0.0045(10) 0.0021(11)
C27 0.0265(14) 0.0273(15) 0.0378(15) 0.0014(11) 0.0025(11) 0.0026(11)
C28 0.0257(14) 0.0322(16) 0.0424(17) -0.0035(12) 0.0015(12) 0.0037(11)
C29 0.0419(19) 0.049(2) 0.0440(19) -0.0080(15) -0.0044(14) 0.0038(16)

loop_
_atom_type_symbol
_atom_type_description
_atom_type_scat_dispersion_real
_atom_type_scat_dispersion_imag
_atom_type_scat_source
C C 0.0033 0.0016
;
International Tables for Crystallography
(1992, Vol. C, Tables 4.2.6.8 and 6.1.1.4)
;
H H 0.0000 0.0000
;
International Tables for Crystallography
(1992, Vol. C, Table 6.1.1.4)
;
Br Br -0.2901 2.4595
;
International Tables for Crystallography
(1992, Vol. C, Tables 4.2.6.8 and 6.1.1.4)
;
F F 0.0171 0.0103
;
International Tables for Crystallography
(1992, Vol. C, Tables 4.2.6.8 and 6.1.1.4)
;
N N 0.0061 0.0033
;
International Tables for Crystallography
(1992, Vol. C, Tables 4.2.6.8 and 6.1.1.4)
;
O O 0.0106 0.0060
;
International Tables for Crystallography
(1992, Vol. C, Tables 4.2.6.8 and 6.1.1.4)
;
P P 0.1023 0.0942
;
International Tables for Crystallography
(1992, Vol. C, Tables 4.2.6.8 and 6.1.1.4)
;

loop_
_geom_angle_atom_site_label_1
_geom_angle_atom_site_label_2
_geom_angle_atom_site_label_3
_geom_angle
_geom_angle_publ_flag
_geom_angle_site_symmetry_1
_geom_angle_site_symmetry_2
_geom_angle_site_symmetry_3
C1 P1 C18 119.11(13) yes . . .
C1 P1 C22 107.78(14) yes . . .
C1 P1 C26 101.79(14) yes . . .
C18 P1 C22 110.60(15) yes . . .
C18 P1 C26 107.32(15) yes . . .
C22 P1 C26 109.69(14) yes . . .
C2 N1 C5 119.6(3) yes . . .
C2 N1 C12 117.7(3) yes . . .
C5 N1 C12 120.0(3) yes . . .
P1 C1 O1 112.44(19) yes . . .
P1 C1 C2 123.5(2) yes . . .
O1 C1 C2 124.0(3) yes . . .
N1 C2 C1 115.9(3) yes . . .
N1 C2 C3 121.6(3) yes . . .
C1 C2 C3 122.0(3) yes . . .
O2 C3 C2 125.0(3) yes . . .
O2 C3 C4 114.2(3) yes . . .
C2 C3 C4 120.7(3) yes . . .
F1 C4 F2 106.7(3) yes . . .
F1 C4 F3 106.6(3) yes . . .
F1 C4 C3 110.2(3) yes . . .
F2 C4 F3 107.3(3) yes . . .
F2 C4 C3 115.1(3) yes . . .
F3 C4 C3 110.6(3) yes . . .
O3 C5 N1 122.5(3) yes . . .
O3 C5 C6 121.0(3) yes . . .
N1 C5 C6 116.5(3) yes . . .
C5 C6 C7 120.0(3) yes . . .
C5 C6 C11 120.2(3) yes . . .
C7 C6 C11 119.7(3) yes . . .
C6 C7 C8 120.8(3) yes . . .
C7 C8 C9 118.3(3) yes . . .
Br1 C9 C8 119.0(3) yes . . .
Br1 C9 C10 118.7(3) yes . . .
C8 C9 C10 122.3(3) yes . . .
C9 C10 C11 118.5(3) yes . . .
C6 C11 C10 120.4(3) yes . . .
N1 C12 C13 120.1(3) yes . . .
N1 C12 C17 119.9(3) yes . . .
C13 C12 C17 120.0(3) yes . . .
C12 C13 C14 119.3(3) yes . . .
C13 C14 C15 121.1(3) yes . . .
C14 C15 C16 119.8(4) yes . . .
C15 C16 C17 120.1(3) yes . . .
C12 C17 C16 119.8(3) yes . . .
P1 C18 C19 112.3(2) yes . . .
C18 C19 C20 112.9(3) yes . . .
C19 C20 C21 113.8(4) yes . . .
P1 C22 C23 114.4(3) yes . . .
C22 C23 C24 110.9(3) yes . . .
C23 C24 C25 113.0(3) yes . . .
P1 C26 C27 114.0(3) yes . . .
C26 C27 C28 112.1(3) yes . . .
C27 C28 C29 113.2(3) yes . . .
C6 C7 H7 119.612 no . . .
C8 C7 H7 119.608 no . . .
C7 C8 H8 120.845 no . . .
C9 C8 H8 120.859 no . . .
C9 C10 H10 120.771 no . . .
C11 C10 H10 120.760 no . . .
C6 C11 H11 119.787 no . . .
C10 C11 H11 119.780 no . . .
C12 C13 H13 120.333 no . . .
C14 C13 H13 120.340 no . . .
C13 C14 H14 119.468 no . . .
C15 C14 H14 119.473 no . . .
C14 C15 H15 120.121 no . . .
C16 C15 H15 120.122 no . . .
C15 C16 H16 119.973 no . . .
C17 C16 H16 119.965 no . . .
C12 C17 H17 120.091 no . . .
C16 C17 H17 120.087 no . . .
P1 C18 H18A 109.152 no . . .
P1 C18 H18B 109.146 no . . .
C19 C18 H18A 109.144 no . . .
C19 C18 H18B 109.146 no . . .
H18A C18 H18B 107.863 no . . .
C18 C19 H19A 108.999 no . . .
C18 C19 H19B 108.993 no . . .
C20 C19 H19A 109.007 no . . .
C20 C19 H19B 109.012 no . . .
H19A C19 H19B 107.786 no . . .
C19 C20 H20A 108.797 no . . .
C19 C20 H20B 108.789 no . . .
C21 C20 H20A 108.794 no . . .
C21 C20 H20B 108.790 no . . .
H20A C20 H20B 107.671 no . . .
C20 C21 H21A 109.475 no . . .
C20 C21 H21B 109.471 no . . .
C20 C21 H21C 109.474 no . . .
H21A C21 H21B 109.462 no . . .
H21A C21 H21C 109.472 no . . .
H21B C21 H21C 109.472 no . . .
P1 C22 H22A 108.674 no . . .
P1 C22 H22B 108.668 no . . .
C23 C22 H22A 108.670 no . . .
C23 C22 H22B 108.668 no . . .
H22A C22 H22B 107.595 no . . .
C22 C23 H23A 109.469 no . . .
C22 C23 H23B 109.467 no . . .
C24 C23 H23A 109.469 no . . .
C24 C23 H23B 109.470 no . . .
H23A C23 H23B 108.052 no . . .
C23 C24 H24A 108.989 no . . .
C23 C24 H24B 109.000 no . . .
C25 C24 H24A 108.997 no . . .
C25 C24 H24B 108.989 no . . .
H24A C24 H24B 107.775 no . . .
C24 C25 H25A 109.469 no . . .
C24 C25 H25B 109.470 no . . .
C24 C25 H25C 109.471 no . . .
H25A C25 H25B 109.471 no . . .
H25A C25 H25C 109.466 no . . .
H25B C25 H25C 109.480 no . . .
P1 C26 H26A 108.755 no . . .
P1 C26 H26B 108.746 no . . .
C27 C26 H26A 108.755 no . . .
C27 C26 H26B 108.752 no . . .
H26A C26 H26B 107.645 no . . .
C26 C27 H27A 109.186 no . . .
C26 C27 H27B 109.185 no . . .
C28 C27 H27A 109.182 no . . .
C28 C27 H27B 109.188 no . . .
H27A C27 H27B 107.889 no . . .
C27 C28 H28A 108.942 no . . .
C27 C28 H28B 108.935 no . . .
C29 C28 H28A 108.952 no . . .
C29 C28 H28B 108.935 no . . .
H28A C28 H28B 107.748 no . . .
C28 C29 H29A 109.469 no . . .
C28 C29 H29B 109.474 no . . .
C28 C29 H29C 109.464 no . . .
H29A C29 H29B 109.481 no . . .
H29A C29 H29C 109.469 no . . .
H29B C29 H29C 109.471 no . . .

loop_
_geom_bond_atom_site_label_1
_geom_bond_atom_site_label_2
_geom_bond_distance
_geom_bond_publ_flag
_geom_bond_site_symmetry_1
_geom_bond_site_symmetry_2
Br1 C9 1.910(4) yes . .
P1 C1 1.882(3) yes . .
P1 C18 1.815(4) yes . .
P1 C22 1.805(4) yes . .
P1 C26 1.807(3) yes . .
F1 C4 1.336(4) yes . .
F2 C4 1.331(4) yes . .
F3 C4 1.338(4) yes . .
O1 C1 1.244(4) yes . .
O2 C3 1.247(4) yes . .
O3 C5 1.231(4) yes . .
N1 C2 1.445(4) yes . .
N1 C5 1.376(4) yes . .
N1 C12 1.435(4) yes . .
C1 C2 1.427(4) yes . .
C2 C3 1.410(4) yes . .
C3 C4 1.553(4) yes . .
C5 C6 1.506(5) yes . .
C6 C7 1.390(4) yes . .
C6 C11 1.399(4) yes . .
C7 C8 1.394(5) yes . .
C8 C9 1.389(4) yes . .
C9 C10 1.389(4) yes . .
C10 C11 1.394(5) yes . .
C12 C13 1.399(4) yes . .
C12 C17 1.396(5) yes . .
C13 C14 1.390(5) yes . .
C14 C15 1.389(5) yes . .
C15 C16 1.385(5) yes . .
C16 C17 1.404(5) yes . .
C18 C19 1.536(5) yes . .
C19 C20 1.537(5) yes . .
C20 C21 1.529(6) yes . .
C22 C23 1.539(5) yes . .
C23 C24 1.526(5) yes . .
C24 C25 1.524(5) yes . .
C26 C27 1.543(4) yes . .
C27 C28 1.529(4) yes . .
C28 C29 1.523(5) yes . .
C7 H7 0.950 no . .
C8 H8 0.950 no . .
C10 H10 0.950 no . .
C11 H11 0.950 no . .
C13 H13 0.950 no . .
C14 H14 0.950 no . .
C15 H15 0.950 no . .
C16 H16 0.950 no . .
C17 H17 0.950 no . .
C18 H18A 0.990 no . .
C18 H18B 0.990 no . .
C19 H19A 0.990 no . .
C19 H19B 0.990 no . .
C20 H20A 0.990 no . .
C20 H20B 0.990 no . .
C21 H21A 0.980 no . .
C21 H21B 0.980 no . .
C21 H21C 0.980 no . .
C22 H22A 0.990 no . .
C22 H22B 0.990 no . .
C23 H23A 0.990 no . .
C23 H23B 0.990 no . .
C24 H24A 0.990 no . .
C24 H24B 0.990 no . .
C25 H25A 0.980 no . .
C25 H25B 0.980 no . .
C25 H25C 0.980 no . .
C26 H26A 0.990 no . .
C26 H26B 0.990 no . .
C27 H27A 0.990 no . .
C27 H27B 0.990 no . .
C28 H28A 0.990 no . .
C28 H28B 0.990 no . .
C29 H29A 0.980 no . .
C29 H29B 0.980 no . .
C29 H29C 0.980 no . .

loop_
_geom_contact_atom_site_label_1
_geom_contact_atom_site_label_2
_geom_contact_distance
_geom_contact_publ_flag
_geom_contact_site_symmetry_1
_geom_contact_site_symmetry_2
P1 O2 2.883(3) no . .
P1 C3 3.249(4) no . .
F1 O2 2.615(3) no . .
F2 O2 3.479(3) no . .
F2 N1 2.744(3) no . .
F2 C2 2.903(4) no . .
F2 C5 3.402(4) no . .
F2 C11 3.272(4) no . .
F2 C12 3.266(4) no . .
F2 C13 3.342(4) no . .
F3 O2 3.007(3) no . .
F3 N1 3.435(4) no . .
F3 C2 3.269(4) no . .
F3 C12 3.270(4) no . .
F3 C13 3.452(4) no . .
O1 N1 2.768(3) no . .
O1 C5 2.981(4) no . .
O1 C6 3.209(4) no . .
O1 C7 3.085(4) no . .
O1 C12 3.550(4) no . .
O1 C17 3.504(5) no . .
O1 C23 3.566(4) no . .
O1 C26 2.837(4) no . .
O2 C1 2.891(4) no . .
O2 C18 2.871(4) no . .
O2 C19 3.596(5) no . .
O2 C22 3.121(4) no . .
O3 C2 3.556(4) no . .
O3 C7 3.099(4) no . .
O3 C11 3.392(4) no . .
O3 C12 2.762(4) no . .
O3 C13 3.040(4) no . .
N1 C4 2.974(4) no . .
N1 C7 3.475(5) no . .
N1 C11 3.157(4) no . .
C1 C5 3.022(4) no . .
C1 C6 3.125(5) no . .
C1 C7 3.353(5) no . .
C1 C12 3.368(4) no . .
C1 C17 3.430(5) no . .
C1 C19 3.521(5) no . .
C1 C23 3.378(5) no . .
C2 C6 2.808(5) no . .
C2 C11 3.310(5) no . .
C2 C17 2.930(5) no . .
C3 C5 3.578(5) no . .
C3 C12 3.198(5) no . .
C3 C18 3.510(5) no . .
C4 C12 3.388(5) no . .
C5 C13 3.080(5) no . .
C5 C17 3.511(5) no . .
C6 C9 2.765(5) no . .
C7 C10 2.793(4) no . .
C8 C11 2.796(5) no . .
C9 C19 3.572(5) no . .
C12 C15 2.792(5) no . .
C13 C16 2.793(5) no . .
C14 C17 2.777(4) no . .
C18 C21 3.175(5) no . .
C18 C27 3.300(4) no . .
C19 C26 3.453(5) no . .
C22 C27 3.504(5) no . .
C23 C26 3.374(5) no . .
C26 C29 3.161(5) no . .
Br1 F2 3.461(3) no . 1_655
Br1 C24 3.527(4) no . 4_554
F1 C15 3.335(4) no . 2_545
F1 C16 3.529(5) no . 2_545
F1 C25 3.410(5) no . 4_454
F2 Br1 3.461(3) no . 1_455
F3 C27 3.545(5) no . 1_455
F3 C28 3.572(5) no . 1_455
O2 C15 3.229(4) no . 2_545
O3 C10 3.192(4) no . 3_665
O3 C11 3.411(4) no . 3_665
O3 C22 3.258(4) no . 2_655
O3 C27 3.555(4) no . 2_655
C10 O3 3.192(4) no . 3_665
C11 O3 3.411(4) no . 3_665
C11 C11 3.513(4) no . 3_665
C15 F1 3.335(4) no . 2_555
C15 O2 3.229(4) no . 2_555
C16 F1 3.529(5) no . 2_555
C22 O3 3.258(4) no . 2_645
C24 Br1 3.527(4) no . 4_455
C25 F1 3.410(5) no . 4_555
C27 F3 3.545(5) no . 1_655
C27 O3 3.555(4) no . 2_645
C28 F3 3.572(5) no . 1_655
Br1 H8 2.9295 no . .
Br1 H10 2.9221 no . .
Br1 H20A 3.3379 no . .
P1 H19A 3.0269 no . .
P1 H19B 2.8307 no . .
P1 H23A 3.0489 no . .
P1 H23B 2.8986 no . .
P1 H27A 2.8758 no . .
P1 H27B 3.0588 no . .
F1 H21B 3.4285 no . .
F1 H21C 3.1946 no . .
F2 H11 2.5067 no . .
F2 H13 3.0332 no . .
O1 H7 2.7334 no . .
O1 H17 2.8709 no . .
O1 H23B 2.9037 no . .
O1 H26A 2.8000 no . .
O1 H26B 2.6079 no . .
O2 H18B 2.2470 no . .
O2 H19B 3.3019 no . .
O2 H21B 3.1695 no . .
O2 H22A 2.4939 no . .
O3 H7 3.0173 no . .
O3 H11 3.5123 no . .
O3 H13 2.8496 no . .
N1 H11 3.0696 no . .
N1 H13 2.6323 no . .
N1 H17 2.6226 no . .
C1 H7 3.3487 no . .
C1 H17 2.8354 no . .
C1 H18B 3.4905 no . .
C1 H19B 2.9882 no . .
C1 H22A 3.1630 no . .
C1 H23B 2.8645 no . .
C1 H26A 2.9502 no . .
C1 H26B 2.9719 no . .
C2 H11 3.3336 no . .
C2 H17 2.7002 no . .
C2 H19B 3.1155 no . .
C3 H11 3.5957 no . .
C3 H17 3.4604 no . .
C3 H18B 3.1133 no . .
C3 H19B 3.2208 no . .
C3 H22A 3.3150 no . .
C4 H11 3.4351 no . .
C5 H7 2.6556 no . .
C5 H11 2.6729 no . .
C5 H13 2.9515 no . .
C6 H8 3.2802 no . .
C6 H10 3.2850 no . .
C6 H19B 3.2222 no . .
C7 H11 3.2674 no . .
C7 H19B 3.3706 no . .
C8 H10 3.2880 no . .
C8 H19A 3.4395 no . .
C8 H19B 3.2686 no . .
C9 H7 3.2497 no . .
C9 H11 3.2513 no . .
C9 H19A 3.3432 no . .
C9 H19B 3.0112 no . .
C9 H20A 3.4762 no . .
C10 H8 3.2886 no . .
C10 H19B 2.8977 no . .
C10 H20A 3.4522 no . .
C10 H21C 3.5086 no . .
C11 H7 3.2675 no . .
C11 H19B 2.9950 no . .
C12 H14 3.2640 no . .
C12 H16 3.2795 no . .
C13 H15 3.2738 no . .
C13 H17 3.2784 no . .
C14 H16 3.2573 no . .
C15 H13 3.2749 no . .
C15 H17 3.2720 no . .
C16 H14 3.2536 no . .
C17 H13 3.2794 no . .
C17 H15 3.2750 no . .
C18 H20A 3.3930 no . .
C18 H20B 2.7028 no . .
C18 H21B 2.8615 no . .
C18 H21C 3.5214 no . .
C18 H22A 3.1732 no . .
C18 H22B 3.0640 no . .
C18 H26A 3.1309 no . .
C18 H27A 3.3898 no . .
C18 H27B 2.9750 no . .
C19 H21A 3.3999 no . .
C19 H21B 2.7682 no . .
C19 H21C 2.7682 no . .
C19 H26A 3.1959 no . .
C19 H27B 3.4515 no . .
C20 H18A 2.8408 no . .
C20 H18B 2.6650 no . .
C21 H18B 2.7781 no . .
C21 H19A 3.3980 no . .
C21 H19B 2.7175 no . .
C22 H18A 3.2027 no . .
C22 H18B 3.0615 no . .
C22 H24A 2.6869 no . .
C22 H24B 2.7114 no . .
C22 H26B 3.0614 no . .
C22 H27A 3.0361 no . .
C23 H25A 3.3772 no . .
C23 H25B 2.7407 no . .
C23 H25C 2.7407 no . .
C23 H26B 2.9996 no . .
C23 H27A 3.5794 no . .
C24 H22A 2.6266 no . .
C24 H22B 2.7699 no . .
C25 H23A 2.7504 no . .
C25 H23B 2.7270 no . .
C26 H18A 3.0011 no . .
C26 H19A 3.1276 no . .
C26 H22B 3.1591 no . .
C26 H23A 3.0464 no . .
C26 H23B 3.4993 no . .
C26 H28A 3.3840 no . .
C26 H28B 2.6735 no . .
C26 H29B 2.8427 no . .
C26 H29C 3.5196 no . .
C27 H18A 2.8885 no . .
C27 H19A 3.5101 no . .
C27 H22B 3.2465 no . .
C27 H23A 3.5222 no . .
C27 H29A 3.3816 no . .
C27 H29B 2.7458 no . .
C27 H29C 2.7458 no . .
C28 H26A 2.8159 no . .
C28 H26B 2.6456 no . .
C29 H26B 2.7611 no . .
C29 H27A 2.6836 no . .
C29 H27B 3.3794 no . .
H7 H8 2.3509 no . .
H7 H26A 3.5173 no . .
H8 H26A 3.5962 no . .
H10 H11 2.3515 no . .
H10 H19B 3.3245 no . .
H10 H20A 3.2910 no . .
H10 H21C 3.2414 no . .
H11 H19B 3.4599 no . .
H13 H14 2.3370 no . .
H14 H15 2.3328 no . .
H15 H16 2.3361 no . .
H16 H17 2.3545 no . .
H17 H23B 2.7761 no . .
H18A H19A 2.3226 no . .
H18A H19B 2.8681 no . .
H18A H20B 2.6314 no . .
H18A H21B 3.3145 no . .
H18A H22A 3.5342 no . .
H18A H22B 2.9808 no . .
H18A H26A 3.3089 no . .
H18A H27A 2.8823 no . .
H18A H27B 2.4076 no . .
H18B H19A 2.8685 no . .
H18B H19B 2.4612 no . .
H18B H20B 2.8190 no . .
H18B H21B 2.2065 no . .
H18B H21C 3.1496 no . .
H18B H22A 2.9465 no . .
H18B H22B 3.1695 no . .
H19A H20A 2.3112 no . .
H19A H20B 2.4184 no . .
H19A H26A 2.6863 no . .
H19A H27B 2.9147 no . .
H19B H20A 2.4207 no . .
H19B H20B 2.8713 no . .
H19B H21B 2.9847 no . .
H19B H21C 2.5537 no . .
H19B H26A 3.2829 no . .
H20A H21A 2.3572 no . .
H20A H21B 2.8621 no . .
H20A H21C 2.3735 no . .
H20B H21A 2.3571 no . .
H20B H21B 2.3735 no . .
H20B H21C 2.8621 no . .
H22A H23A 2.8721 no . .
H22A H23B 2.4479 no . .
H22A H24A 2.4122 no . .
H22A H24B 2.8721 no . .
H22B H23A 2.3379 no . .
H22B H23B 2.8733 no . .
H22B H24A 3.0541 no . .
H22B H24B 2.5910 no . .
H22B H26B 3.3664 no . .
H22B H27A 2.5586 no . .
H23A H24A 2.8701 no . .
H23A H24B 2.3732 no . .
H23A H25B 2.5832 no . .
H23A H25C 3.0463 no . .
H23A H26B 2.5137 no . .
H23A H27A 3.0744 no . .
H23A H29B 3.1445 no . .
H23A H29C 3.3628 no . .
H23B H24A 2.3915 no . .
H23B H24B 2.8702 no . .
H23B H25B 3.0107 no . .
H23B H25C 2.5583 no . .
H23B H26B 3.0233 no . .
H24A H25A 2.3564 no . .
H24A H25B 2.8602 no . .
H24A H25C 2.3708 no . .
H24B H25A 2.3563 no . .
H24B H25B 2.3707 no . .
H24B H25C 2.8601 no . .
H26A H27A 2.8725 no . .
H26A H27B 2.3293 no . .
H26A H28B 2.5882 no . .
H26A H29B 3.3037 no . .
H26B H27A 2.4626 no . .
H26B H27B 2.8717 no . .
H26B H28A 3.5907 no . .
H26B H28B 2.7760 no . .
H26B H29A 3.5970 no . .
H26B H29B 2.1814 no . .
H26B H29C 3.1542 no . .
H27A H28A 2.4291 no . .
H27A H28B 2.8670 no . .
H27A H29A 3.5858 no . .
H27A H29B 2.9409 no . .
H27A H29C 2.5158 no . .
H27B H28A 2.3012 no . .
H27B H28B 2.4267 no . .
H27B H29C 3.5868 no . .
H28A H29A 2.3541 no . .
H28A H29B 2.8586 no . .
H28A H29C 2.3691 no . .
H28B H29A 2.3541 no . .
H28B H29B 2.3691 no . .
H28B H29C 2.8587 no . .
Br1 H8 3.5978 no . 3_765
Br1 H13 3.2492 no . 3_665
Br1 H14 3.2727 no . 3_665
Br1 H24A 2.9472 no . 4_554
Br1 H24B 3.2035 no . 4_554
Br1 H28A 3.3635 no . 4_454
Br1 H29C 3.5296 no . 4_454
F1 H15 2.7421 no . 2_545
F1 H16 3.1185 no . 2_545
F1 H24B 3.0559 no . 4_454
F1 H25A 2.8490 no . 4_454
F1 H25B 3.3406 no . 4_454
F2 H8 3.2142 no . 1_455
F2 H24B 3.3964 no . 4_454
F3 H8 3.0889 no . 1_455
F3 H19A 2.9961 no . 1_455
F3 H26A 2.8507 no . 1_455
F3 H27B 3.0900 no . 1_455
F3 H28B 2.8798 no . 1_455
O1 H18A 3.4148 no . 2_655
O1 H18B 3.1922 no . 2_655
O1 H21B 3.3100 no . 2_655
O2 H14 3.4782 no . 2_545
O2 H15 2.4336 no . 2_545
O3 H10 2.6582 no . 3_665
O3 H11 3.0769 no . 3_665
O3 H18A 3.0783 no . 2_655
O3 H22B 2.2973 no . 2_655
O3 H27A 2.7022 no . 2_655
O3 H27B 3.5798 no . 2_655
N1 H18A 3.5190 no . 2_655
C3 H15 3.3473 no . 2_545
C3 H28B 3.5782 no . 1_455
C4 H15 3.4180 no . 2_545
C5 H10 3.4565 no . 3_665
C5 H11 3.3975 no . 3_665
C5 H18A 3.4999 no . 2_655
C5 H22B 3.3088 no . 2_655
C6 H11 3.2951 no . 3_665
C7 H14 3.1810 no . 1_655
C8 H13 3.5864 no . 1_655
C8 H14 3.3773 no . 1_655
C9 H13 3.0610 no . 3_665
C10 H13 2.9270 no . 3_665
C11 H11 3.1784 no . 3_665
C12 H18A 3.1045 no . 2_655
C12 H27B 3.3879 no . 2_655
C13 H8 2.9842 no . 1_455
C13 H10 3.4820 no . 3_665
C13 H27A 3.3337 no . 2_655
C13 H27B 3.1294 no . 2_655
C13 H28A 3.5693 no . 2_655
C14 H7 3.0822 no . 1_455
C14 H8 3.0971 no . 1_455
C14 H27B 2.9644 no . 2_655
C14 H28A 3.0260 no . 2_655
C15 H27B 3.0872 no . 2_655
C16 H18A 3.4662 no . 2_655
C16 H20B 3.2104 no . 2_655
C16 H27B 3.3395 no . 2_655
C16 H28B 3.0247 no . 1_455
C16 H29A 3.4986 no . 1_455
C16 H29B 3.3518 no . 1_455
C17 H18A 2.8908 no . 2_655
C17 H20B 2.9882 no . 2_655
C17 H27B 3.4839 no . 2_655
C17 H28B 3.0015 no . 1_455
C20 H17 3.4324 no . 2_645
C20 H25C 3.4903 no . 2_645
C20 H29C 3.4465 no . 4_454
C21 H23B 3.5554 no . 2_645
C21 H25B 3.2942 no . 4_454
C21 H25C 3.5908 no . 2_645
C21 H29C 3.4939 no . 4_454
C23 H21A 3.5439 no . 2_655
C24 H29A 3.4058 no . 1_455
C25 H16 3.5155 no . 3_666
C25 H21A 3.3258 no . 2_655
C25 H29A 3.4156 no . 1_455
C25 H29A 3.3235 no . 3_766
C25 H29B 3.2472 no . 3_766
C28 H14 3.5631 no . 2_645
C28 H24A 3.3856 no . 1_655
C29 H16 3.2145 no . 1_655
C29 H20A 3.4245 no . 4_555
C29 H24A 3.2986 no . 1_655
C29 H25B 3.4437 no . 3_766
C29 H25C 3.3428 no . 3_766
H7 C14 3.0822 no . 1_655
H7 H14 2.4660 no . 1_655
H7 H22A 3.4715 no . 2_655
H7 H22B 3.3899 no . 2_655
H8 Br1 3.5978 no . 3_765
H8 F2 3.2142 no . 1_655
H8 F3 3.0889 no . 1_655
H8 C13 2.9842 no . 1_655
H8 C14 3.0971 no . 1_655
H8 H13 2.6922 no . 1_655
H8 H14 2.8930 no . 1_655
H10 O3 2.6582 no . 3_665
H10 C5 3.4565 no . 3_665
H10 C13 3.4820 no . 3_665
H10 H13 2.7425 no . 3_665
H10 H27A 2.9449 no . 4_454
H10 H29C 3.0285 no . 4_454
H11 O3 3.0769 no . 3_665
H11 C5 3.3975 no . 3_665
H11 C6 3.2951 no . 3_665
H11 C11 3.1784 no . 3_665
H11 H11 3.1092 no . 3_665
H13 Br1 3.2492 no . 3_665
H13 C8 3.5864 no . 1_455
H13 C9 3.0610 no . 3_665
H13 C10 2.9270 no . 3_665
H13 H8 2.6922 no . 1_455
H13 H10 2.7425 no . 3_665
H13 H27A 3.3782 no . 2_655
H13 H27B 3.5872 no . 2_655
H14 Br1 3.2727 no . 3_665
H14 O2 3.4782 no . 2_555
H14 C7 3.1810 no . 1_455
H14 C8 3.3773 no . 1_455
H14 C28 3.5631 no . 2_655
H14 H7 2.4660 no . 1_455
H14 H8 2.8930 no . 1_455
H14 H22A 3.1748 no . 2_555
H14 H27B 3.3402 no . 2_655
H14 H28A 2.6829 no . 2_655
H15 F1 2.7421 no . 2_555
H15 O2 2.4336 no . 2_555
H15 C3 3.3473 no . 2_555
H15 C4 3.4180 no . 2_555
H15 H18B 3.3803 no . 2_555
H15 H21B 3.2583 no . 2_555
H15 H27B 3.5295 no . 2_655
H16 F1 3.1185 no . 2_555
H16 C25 3.5155 no . 3_666
H16 C29 3.2145 no . 1_455
H16 H20B 2.9077 no . 2_655
H16 H25A 2.7093 no . 3_666
H16 H25B 3.5657 no . 3_666
H16 H28B 3.0799 no . 1_455
H16 H29A 2.8809 no . 1_455
H16 H29B 2.8385 no . 1_455
H17 C20 3.4324 no . 2_655
H17 H18A 2.9279 no . 2_655
H17 H20B 2.4803 no . 2_655
H17 H28B 3.0422 no . 1_455
H18A O1 3.4148 no . 2_645
H18A O3 3.0783 no . 2_645
H18A N1 3.5190 no . 2_645
H18A C5 3.4999 no . 2_645
H18A C12 3.1045 no . 2_645
H18A C16 3.4662 no . 2_645
H18A C17 2.8908 no . 2_645
H18A H17 2.9279 no . 2_645
H18B O1 3.1922 no . 2_645
H18B H15 3.3803 no . 2_545
H19A F3 2.9961 no . 1_655
H20A C29 3.4245 no . 4_454
H20A H25A 3.5068 no . 4_554
H20A H25C 3.3057 no . 2_645
H20A H29A 3.3817 no . 4_454
H20A H29C 2.6427 no . 4_454
H20B C16 3.2104 no . 2_645
H20B C17 2.9882 no . 2_645
H20B H16 2.9077 no . 2_645
H20B H17 2.4803 no . 2_645
H20B H23B 3.0761 no . 2_645
H20B H25C 3.0639 no . 2_645
H21A C23 3.5439 no . 2_645
H21A C25 3.3258 no . 2_645
H21A H23A 3.2122 no . 2_645
H21A H23A 3.5846 no . 4_454
H21A H23B 3.0751 no . 2_645
H21A H25B 2.9554 no . 2_645
H21A H25B 2.9560 no . 4_454
H21A H25C 2.8625 no . 2_645
H21A H29C 3.1374 no . 4_454
H21B O1 3.3100 no . 2_645
H21B H15 3.2583 no . 2_545
H21B H23B 3.4113 no . 2_645
H21B H25B 3.3379 no . 4_454
H21C H23A 3.5738 no . 4_454
H21C H24B 3.3871 no . 4_454
H21C H25B 3.0474 no . 4_454
H21C H29C 3.3838 no . 4_454
H22A H7 3.4715 no . 2_645
H22A H14 3.1748 no . 2_545
H22A H28A 3.2125 no . 1_455
H22B O3 2.2973 no . 2_645
H22B C5 3.3088 no . 2_645
H22B H7 3.3899 no . 2_645
H23A H21A 3.2122 no . 2_655
H23A H21A 3.5846 no . 4_555
H23A H21C 3.5738 no . 4_555
H23B C21 3.5554 no . 2_655
H23B H20B 3.0761 no . 2_655
H23B H21A 3.0751 no . 2_655
H23B H21B 3.4113 no . 2_655
H24A Br1 2.9472 no . 4_455
H24A C28 3.3856 no . 1_455
H24A C29 3.2986 no . 1_455
H24A H28A 2.7763 no . 1_455
H24A H28B 3.5956 no . 1_455
H24A H29A 2.6499 no . 1_455
H24A H29C 3.4924 no . 1_455
H24B Br1 3.2035 no . 4_455
H24B F1 3.0559 no . 4_555
H24B F2 3.3964 no . 4_555
H24B H21C 3.3871 no . 4_555
H25A F1 2.8490 no . 4_555
H25A H16 2.7093 no . 3_666
H25A H20A 3.5068 no . 4_455
H25A H29A 3.3658 no . 1_455
H25A H29A 3.1381 no . 3_766
H25A H29B 3.1984 no . 3_766
H25B F1 3.3406 no . 4_555
H25B C21 3.2942 no . 4_555
H25B C29 3.4437 no . 3_766
H25B H16 3.5657 no . 3_666
H25B H21A 2.9554 no . 2_655
H25B H21A 2.9560 no . 4_555
H25B H21B 3.3379 no . 4_555
H25B H21C 3.0474 no . 4_555
H25B H29A 3.3720 no . 3_766
H25B H29B 2.8325 no . 3_766
H25C C20 3.4903 no . 2_655
H25C C21 3.5908 no . 2_655
H25C C29 3.3428 no . 3_766
H25C H20A 3.3057 no . 2_655
H25C H20B 3.0639 no . 2_655
H25C H21A 2.8625 no . 2_655
H25C H25C 3.5993 no . 3_666
H25C H29A 2.9932 no . 1_455
H25C H29A 2.9195 no . 3_766
H25C H29B 3.1748 no . 3_766
H25C H29C 3.3929 no . 3_766
H26A F3 2.8507 no . 1_655
H27A O3 2.7022 no . 2_645
H27A C13 3.3337 no . 2_645
H27A H10 2.9449 no . 4_555
H27A H13 3.3782 no . 2_645
H27B F3 3.0900 no . 1_655
H27B O3 3.5798 no . 2_645
H27B C12 3.3879 no . 2_645
H27B C13 3.1294 no . 2_645
H27B C14 2.9644 no . 2_645
H27B C15 3.0872 no . 2_645
H27B C16 3.3395 no . 2_645
H27B C17 3.4839 no . 2_645
H27B H13 3.5872 no . 2_645
H27B H14 3.3402 no . 2_645
H27B H15 3.5295 no . 2_645
H28A Br1 3.3635 no . 4_555
H28A C13 3.5693 no . 2_645
H28A C14 3.0260 no . 2_645
H28A H14 2.6829 no . 2_645
H28A H22A 3.2125 no . 1_655
H28A H24A 2.7763 no . 1_655
H28B F3 2.8798 no . 1_655
H28B C3 3.5782 no . 1_655
H28B C16 3.0247 no . 1_655
H28B C17 3.0015 no . 1_655
H28B H16 3.0799 no . 1_655
H28B H17 3.0422 no . 1_655
H28B H24A 3.5956 no . 1_655
H29A C16 3.4986 no . 1_655
H29A C24 3.4058 no . 1_655
H29A C25 3.4156 no . 1_655
H29A C25 3.3235 no . 3_766
H29A H16 2.8809 no . 1_655
H29A H20A 3.3817 no . 4_555
H29A H24A 2.6499 no . 1_655
H29A H25A 3.3658 no . 1_655
H29A H25A 3.1381 no . 3_766
H29A H25B 3.3720 no . 3_766
H29A H25C 2.9932 no . 1_655
H29A H25C 2.9195 no . 3_766
H29B C16 3.3518 no . 1_655
H29B C25 3.2472 no . 3_766
H29B H16 2.8385 no . 1_655
H29B H25A 3.1984 no . 3_766
H29B H25B 2.8325 no . 3_766
H29B H25C 3.1748 no . 3_766
H29C Br1 3.5296 no . 4_555
H29C C20 3.4465 no . 4_555
H29C C21 3.4939 no . 4_555
H29C H10 3.0285 no . 4_555
H29C H20A 2.6427 no . 4_555
H29C H21A 3.1374 no . 4_555
H29C H21C 3.3838 no . 4_555
H29C H24A 3.4924 no . 1_655
H29C H25C 3.3929 no . 3_766

loop_
_geom_torsion_atom_site_label_1
_geom_torsion_atom_site_label_2
_geom_torsion_atom_site_label_3
_geom_torsion_atom_site_label_4
_geom_torsion
_geom_torsion_publ_flag
_geom_torsion_site_symmetry_1
_geom_torsion_site_symmetry_2
_geom_torsion_site_symmetry_3
_geom_torsion_site_symmetry_4
C1 P1 C18 C19 45.0(3) no . . . .
C18 P1 C1 O1 -137.0(2) no . . . .
C18 P1 C1 C2 42.0(3) no . . . .
C1 P1 C22 C23 -55.4(2) no . . . .
C22 P1 C1 O1 96.0(2) no . . . .
C22 P1 C1 C2 -84.9(3) no . . . .
C1 P1 C26 C27 -178.75(18) no . . . .
C26 P1 C1 O1 -19.3(3) no . . . .
C26 P1 C1 C2 159.7(2) no . . . .
C18 P1 C22 C23 172.79(16) no . . . .
C22 P1 C18 C19 170.59(16) no . . . .
C18 P1 C26 C27 -52.9(3) no . . . .
C26 P1 C18 C19 -69.80(19) no . . . .
C22 P1 C26 C27 67.3(3) no . . . .
C26 P1 C22 C23 54.6(2) no . . . .
C2 N1 C5 O3 -158.3(2) no . . . .
C2 N1 C5 C6 22.1(3) no . . . .
C5 N1 C2 C1 60.8(3) no . . . .
C5 N1 C2 C3 -127.0(3) no . . . .
C2 N1 C12 C13 -137.0(3) no . . . .
C2 N1 C12 C17 40.0(4) no . . . .
C12 N1 C2 C1 -100.6(3) no . . . .
C12 N1 C2 C3 71.6(3) no . . . .
C5 N1 C12 C13 61.6(3) no . . . .
C5 N1 C12 C17 -121.3(3) no . . . .
C12 N1 C5 O3 2.7(4) no . . . .
C12 N1 C5 C6 -176.95(19) no . . . .
P1 C1 C2 N1 -175.73(18) no . . . .
P1 C1 C2 C3 12.1(4) no . . . .
O1 C1 C2 N1 3.2(5) no . . . .
O1 C1 C2 C3 -169.0(3) no . . . .
N1 C2 C3 O2 -165.6(3) no . . . .
N1 C2 C3 C4 11.5(5) no . . . .
C1 C2 C3 O2 6.1(5) no . . . .
C1 C2 C3 C4 -176.8(3) no . . . .
O2 C3 C4 F1 -32.5(4) no . . . .
O2 C3 C4 F2 -153.2(3) no . . . .
O2 C3 C4 F3 85.1(3) no . . . .
C2 C3 C4 F1 150.0(3) no . . . .
C2 C3 C4 F2 29.4(4) no . . . .
C2 C3 C4 F3 -92.3(4) no . . . .
O3 C5 C6 C7 66.9(4) no . . . .
O3 C5 C6 C11 -109.2(3) no . . . .
N1 C5 C6 C7 -113.5(3) no . . . .
N1 C5 C6 C11 70.4(3) no . . . .
C5 C6 C7 C8 -178.9(3) no . . . .
C5 C6 C11 C10 177.7(3) no . . . .
C7 C6 C11 C10 1.7(4) no . . . .
C11 C6 C7 C8 -2.8(4) no . . . .
C6 C7 C8 C9 1.8(4) no . . . .
C7 C8 C9 Br1 -177.5(3) no . . . .
C7 C8 C9 C10 0.5(5) no . . . .
Br1 C9 C10 C11 176.38(17) no . . . .
C8 C9 C10 C11 -1.6(5) no . . . .
C9 C10 C11 C6 0.5(4) no . . . .
N1 C12 C13 C14 176.7(3) no . . . .
N1 C12 C17 C16 -176.7(3) no . . . .
C13 C12 C17 C16 0.4(4) no . . . .
C17 C12 C13 C14 -0.3(4) no . . . .
C12 C13 C14 C15 -0.1(4) no . . . .
C13 C14 C15 C16 0.5(5) no . . . .
C14 C15 C16 C17 -0.5(5) no . . . .
C15 C16 C17 C12 0.0(5) no . . . .
P1 C18 C19 C20 -167.66(17) no . . . .
C18 C19 C20 C21 68.5(4) no . . . .
P1 C22 C23 C24 170.24(16) no . . . .
C22 C23 C24 C25 -178.4(2) no . . . .
P1 C26 C27 C28 -168.14(18) no . . . .
C26 C27 C28 C29 70.3(4) no . . . .
